data_7135176
loop_
_publ_author_name
'Liu, Jiang'
'Xu, Sha-Sha'
'Liang, Jia-Zheng'
'Yao, Su-Juan'
'Li, Ning'
'Shi, Jing-Wen'
'Lan, Yaqian'

_publ_section_title
;
 Microenvironment Regulation of Active Sites for Efficient Photocatalytic
 Reduction of Nitrobenzene
;
_journal_name_full 'Chemical Communications'
_journal_paper_doi 10.1039/D5CC04423E
_journal_year 2025
_chemical_formula_moiety 'C72.7 H41.94 Mn4 N6 O22.67, C3 H6 N O, 7.23(H2 O)'
_chemical_formula_sum 'C75.7 H62.42 Mn4 N7 O30.91'
_chemical_formula_weight 1784.49
_space_group_crystal_system monoclinic
_space_group_IT_number 15
_space_group_name_Hall '-C 2yc'
_space_group_name_H-M_alt 'C 1 2/c 1'
_atom_sites_solution_hydrogens mixed
_atom_sites_solution_primary dual
_audit_creation_date 2025-11-14
_audit_creation_method
;
Olex2 1.2
(compiled 2018.05.29 svn.r3508 for OlexSys, GUI svn.r5506)
;
_audit_update_record
;
2025-11-17 deposited with the CCDC.	2025-11-19 downloaded from the CCDC.
;
_cell_angle_alpha 90
_cell_angle_beta 91.574(2)
_cell_angle_gamma 90
_cell_formula_units_Z 4
_cell_length_a 24.6796(9)
_cell_length_b 13.6040(5)
_cell_length_c 21.4970(8)
_cell_measurement_reflns_used 9904
_cell_measurement_temperature 210
_cell_measurement_theta_max 72.36
_cell_measurement_theta_min 5.58
_cell_volume 7214.7(5)
_computing_cell_refinement 'SAINT V8.40B (?, 2016)'
_computing_data_reduction 'SAINT V8.40B (?, 2016)'
_computing_molecular_graphics 'Olex2 (Dolomanov et al., 2009)'
_computing_publication_material 'Olex2 (Dolomanov et al., 2009)'
_computing_structure_refinement 'ShelXL (Sheldrick, 2015)'
_computing_structure_solution 'ShelXT (Sheldrick, 2015)'
_diffrn_ambient_temperature 210.0
_diffrn_measured_fraction_theta_full 0.995
_diffrn_measured_fraction_theta_max 0.995
_diffrn_measurement_device_type 'D8 Venture'
_diffrn_measurement_method '\w and \f scans'
_diffrn_radiation_type CuK\a
_diffrn_radiation_wavelength 1.54178
_diffrn_reflns_av_R_equivalents 0.0453
_diffrn_reflns_av_unetI/netI 0.0278
_diffrn_reflns_Laue_measured_fraction_full 0.995
_diffrn_reflns_Laue_measured_fraction_max 0.995
_diffrn_reflns_limit_h_max 30
_diffrn_reflns_limit_h_min -29
_diffrn_reflns_limit_k_max 16
_diffrn_reflns_limit_k_min -16
_diffrn_reflns_limit_l_max 26
_diffrn_reflns_limit_l_min -26
_diffrn_reflns_number 63634
_diffrn_reflns_point_group_measured_fraction_full 0.995
_diffrn_reflns_point_group_measured_fraction_max 0.995
_diffrn_reflns_theta_full 67.679
_diffrn_reflns_theta_max 72.487
_diffrn_reflns_theta_min 3.710
_diffrn_standards_number 0
_exptl_absorpt_coefficient_mu 6.423
_exptl_absorpt_correction_T_max 0.7536
_exptl_absorpt_correction_T_min 0.5328
_exptl_absorpt_correction_type multi-scan
_exptl_absorpt_process_details
'SADABS-2016/2 (Bruker,2016/2) was used for absorption correction. wR2(int) was 0.1539 before and 0.0599 after correction. The Ratio of minimum to maximum transmission is 0.7070. The \l/2 correction factor is Not present.'
_exptl_crystal_colour 'clear light red'
_exptl_crystal_colour_lustre clear
_exptl_crystal_colour_modifier light
_exptl_crystal_colour_primary red
_exptl_crystal_density_diffrn 1.643
_exptl_crystal_description block
_exptl_crystal_F_000 3652
_exptl_crystal_size_max 0.04
_exptl_crystal_size_mid 0.02
_exptl_crystal_size_min 0.02
_refine_diff_density_max 0.374
_refine_diff_density_min -0.754
_refine_diff_density_rms 0.056
_refine_ls_extinction_method none
_refine_ls_goodness_of_fit_ref 1.058
_refine_ls_hydrogen_treatment constr
_refine_ls_matrix_type full
_refine_ls_number_parameters 658
_refine_ls_number_reflns 7130
_refine_ls_number_restraints 72
_refine_ls_restrained_S_all 1.064
_refine_ls_R_factor_all 0.0435
_refine_ls_R_factor_gt 0.0402
_refine_ls_shift/su_max 0.000
_refine_ls_shift/su_mean 0.000
_refine_ls_structure_factor_coef Fsqd
_refine_ls_weighting_details 'w=1/[\s^2^(Fo^2^)+(0.0682P)^2^+5.5095P] where P=(Fo^2^+2Fc^2^)/3'
_refine_ls_weighting_scheme calc
_refine_ls_wR_factor_gt 0.1129
_refine_ls_wR_factor_ref 0.1159
_reflns_Friedel_coverage 0.000
_reflns_number_gt 6486
_reflns_number_total 7130
_reflns_threshold_expression 'I > 2\s(I)'
_cod_data_source_file d5cc04423e2.cif
_cod_data_source_block cu_hhjj_0m
_cod_original_formula_sum 'C75.70 H62.42 Mn4 N7 O30.91'
_cod_database_code 7135176
_shelx_shelxl_version_number 2018/3
_shelx_space_group_comment
;
The symmetry employed for this shelxl refinement is uniquely defined
by the following loop, which should always be used as a source of
symmetry information in preference to the above space-group names.
They are only intended as comments.
;
_shelx_estimated_absorpt_t_max 0.882
_shelx_estimated_absorpt_t_min 0.783
_olex2_refinement_description
;
1. Fixed Uiso
 At 1.2 times of:
  All C(H) groups
 At 1.5 times of:
  All C(H,H,H) groups, All O(H) groups, All O(H,H) groups
2. Uiso/Uaniso restraints and constraints
O17 \\sim O2 \\sim O7 \\sim O15: within 2A with sigma of 0.01 and sigma for
terminal atoms of 0.02
O24 \\sim O3 \\sim C41 \\sim O22: within 2A with sigma of 0.01 and sigma for
terminal atoms of 0.02
Uanis(O11) \\sim Ueq, Uanis(O5) \\sim Ueq, Uanis(O23) \\sim Ueq, Uanis(O21)
\\sim Ueq: with sigma of 0.01 and sigma for terminal atoms of 0.02
3. Others
 Sof(O24)=Sof(O3)=Sof(C41)=Sof(H41)=1-FVAR(1)
 Sof(O22)=Sof(H22)=FVAR(1)
 Sof(O20)=Sof(H20A)=Sof(H20B)=FVAR(2)
 Sof(O17)=Sof(H17A)=Sof(H17B)=FVAR(3)
 Sof(O7)=Sof(H7A)=Sof(H7B)=1-FVAR(4)
 Sof(O15)=Sof(H15A)=Sof(H15B)=FVAR(4)
 Sof(O2)=Sof(H2A)=Sof(H2B)=FVAR(5)
 Sof(Mn2)=1-FVAR(6)
 Sof(Mn3)=FVAR(6)
 Sof(O9)=Sof(N5)=1-FVAR(7)
 Sof(O16)=Sof(N2)=FVAR(7)
 Sof(O19)=Sof(N3A)=1-FVAR(8)
 Sof(O18)=Sof(N3)=FVAR(8)
 Sof(O23)=Sof(H23A)=Sof(H23B)=1-FVAR(9)
 Sof(O21)=Sof(H21A)=Sof(H21B)=FVAR(9)
 Sof(O11)=Sof(H11A)=Sof(H11B)=1-FVAR(10)
 Sof(O5)=Sof(H5A)=Sof(H5B)=FVAR(10)
 Fixed Sof: O13(0.5)
4.a Riding coordinates:
 O7(H7A,H7B), O15(H15A,H15B), O2(H2A,H2B), O17(H17A,H17B), O5(H5A,H5B),
 O21(H21A,H21B), O23(H23A,H23B)
4.b Free rotating group:
 O20(H20A,H20B), O11(H11A,H11B)
4.c Aromatic/amide H refined with riding coordinates:
 C11(H11), C15(H15), C16(H16), C18(H18), C21(H21), C23(H23), C24(H24),
 C25(H25), C26(H26), C27(H27), C28(H28), C29(H29), C30(H30), C32(H32), C33(H33),
  C34(H34), C35(H35), C36(H36), C41(H41)
4.d Tetrahedral OH refined with riding coordinates:
 O22(H22)
4.e Idealised Me refined as rotating group:
 C39(H39A,H39B,H39C)
;
_olex2_submission_special_instructions 'No special instructions were received'

loop_
_space_group_symop_operation_xyz
'x, y, z'
'-x, y, -z+1/2'
'x+1/2, y+1/2, z'
'-x+1/2, y+1/2, -z+1/2'
'-x, -y, -z'
'x, -y, z-1/2'
'-x+1/2, -y+1/2, -z'
'x+1/2, -y+1/2, z-1/2'

loop_
_atom_site_label
_atom_site_type_symbol
_atom_site_fract_x
_atom_site_fract_y
_atom_site_fract_z
_atom_site_U_iso_or_equiv
_atom_site_adp_type
_atom_site_occupancy
_atom_site_site_symmetry_order
_atom_site_calc_flag
_atom_site_refinement_flags_posn
_atom_site_refinement_flags_adp
_atom_site_refinement_flags_occupancy
_atom_site_disorder_assembly
_atom_site_disorder_group
Mn1 Mn 0.21535(2) 0.60583(3) 0.49638(2) 0.04917(13) Uani 1 1 d . . . . .
Mn3 Mn 0.36334(16) 0.6383(4) 0.52357(10) 0.0356(5) Uani 0.689(16) 1 d . . . A 1
O1 O 0.35563(5) 0.99321(12) 0.53262(7) 0.0475(4) Uani 1 1 d . . . . .
O4 O 0.44298(6) 0.70308(11) 0.54310(7) 0.0497(4) Uani 1 1 d . . . . .
O6 O 0.35541(5) 0.80401(13) 0.51853(7) 0.0494(4) Uani 1 1 d . . . . .
O8 O 0.38934(6) 0.65167(13) 0.41627(7) 0.0505(4) Uani 1 1 d . . . . .
O10 O 0.36618(7) 0.63752(15) 0.63605(8) 0.0626(5) Uani 1 1 d . . . . .
O12 O 0.18572(7) 0.61465(13) 0.60455(7) 0.0539(4) Uani 1 1 d . . . . .
O14 O 0.21059(7) 0.62098(14) 0.37930(9) 0.0646(5) Uani 1 1 d . . . . .
O16 O 0.2851(4) 0.6268(18) 0.5642(2) 0.056(3) Uani 0.66(4) 1 d . . . A 1
O18 O 0.2964(3) 0.6230(16) 0.4585(2) 0.047(3) Uani 0.60(4) 1 d . . . A 1
O20 O 0.24165(10) 0.4559(2) 0.51186(13) 0.0985(12) Uani 0.985(7) 1 d . . . A .
H20A H 0.218374 0.410309 0.503552 0.148 Uiso 0.985(7) 1 d G . . . .
H20B H 0.272612 0.427201 0.509195 0.148 Uiso 0.985(7) 1 d G . . . .
N1 N 0.40084(6) 0.85028(13) 0.54081(7) 0.0381(4) Uani 1 1 d . . . . .
N2 N 0.2786(5) 0.6228(12) 0.6269(5) 0.040(2) Uani 0.66(4) 1 d . . . A 1
N3 N 0.3041(4) 0.6305(12) 0.3963(4) 0.0329(17) Uani 0.60(4) 1 d . . . A 1
C1 C 0.21582(8) 0.61502(13) 0.71111(9) 0.0338(4) Uani 1 1 d . . . . .
C2 C 0.26202(8) 0.61625(12) 0.75127(9) 0.0339(4) Uani 1 1 d . . . . .
C3 C 0.44809(7) 1.00154(15) 0.56715(8) 0.0360(4) Uani 1 1 d . . . . .
C4 C 0.49572(7) 0.94657(15) 0.57774(8) 0.0350(4) Uani 1 1 d . . . . .
C5 C 0.36194(8) 0.64720(14) 0.30891(9) 0.0375(4) Uani 1 1 d . . . . .
C6 C 0.44588(8) 0.79235(16) 0.55166(9) 0.0390(4) Uani 1 1 d . . . . .
C7 C 0.39840(7) 0.95058(16) 0.54646(8) 0.0373(4) Uani 1 1 d . . . . .
C8 C 0.54492(8) 0.99599(16) 0.59343(9) 0.0401(4) Uani 1 1 d . . . . .
C9 C 0.31718(8) 0.63942(13) 0.26692(9) 0.0354(4) Uani 1 1 d . . . . .
C10 C 0.31482(8) 0.62246(14) 0.72803(10) 0.0382(4) Uani 1 1 d . . . . .
C11 C 0.54427(9) 1.09975(17) 0.59788(10) 0.0450(5) Uani 1 1 d . . . . .
H11 H 0.576647 1.133665 0.607311 0.054 Uiso 1 1 calc R . . . .
C12 C 0.49579(8) 0.84329(16) 0.57154(9) 0.0389(4) Uani 1 1 d . . . . .
C13 C 0.35308(9) 0.64738(15) 0.37593(9) 0.0414(5) Uani 1 1 d . . . . .
C14 C 0.26376(8) 0.63358(13) 0.28844(10) 0.0387(4) Uani 1 1 d . . . . .
C15 C 0.16473(9) 0.60790(14) 0.73483(10) 0.0401(4) Uani 1 1 d . . . . .
H15 H 0.134190 0.606795 0.707723 0.048 Uiso 1 1 calc R . . . .
C16 C 0.44854(8) 1.10205(16) 0.57323(10) 0.0419(4) Uani 1 1 d . . . . .
H16 H 0.416289 1.137941 0.567088 0.050 Uiso 1 1 calc R . . . .
C17 C 0.25533(10) 0.60917(14) 0.81660(9) 0.0423(5) Uani 1 1 d . . . . .
C18 C 0.22058(10) 0.62872(15) 0.24666(12) 0.0495(5) Uani 1 1 d . . . . .
H18 H 0.184995 0.626003 0.261062 0.059 Uiso 1 1 calc R . . . .
C19 C 0.32622(10) 0.63828(16) 0.20216(10) 0.0459(5) Uani 1 1 d . . . . .
C20 C 0.22266(9) 0.62012(15) 0.64376(9) 0.0413(5) Uani 1 1 d . . . . .
C21 C 0.59250(8) 0.93951(18) 0.60239(11) 0.0507(5) Uani 1 1 d . . . . .
H21 H 0.625503 0.971239 0.612064 0.061 Uiso 1 1 calc R . . . .
C22 C 0.32201(9) 0.63152(16) 0.66090(10) 0.0462(5) Uani 1 1 d . . . . .
C23 C 0.49718(9) 1.15138(17) 0.58864(10) 0.0463(5) Uani 1 1 d . . . . .
H23 H 0.497315 1.220197 0.592606 0.056 Uiso 1 1 calc R . . . .
C24 C 0.54260(9) 0.79033(18) 0.58166(12) 0.0510(5) Uani 1 1 d . . . . .
H24 H 0.542075 0.721451 0.578222 0.061 Uiso 1 1 calc R . . . .
C25 C 0.35937(10) 0.61917(16) 0.76828(12) 0.0490(5) Uani 1 1 d . . . . .
H25 H 0.394451 0.622380 0.752443 0.059 Uiso 1 1 calc R . . . .
C26 C 0.20213(11) 0.60299(16) 0.83910(10) 0.0509(6) Uani 1 1 d . . . . .
H26 H 0.196996 0.599305 0.882209 0.061 Uiso 1 1 calc R . . . .
C27 C 0.41346(9) 0.6536(2) 0.28722(11) 0.0532(6) Uani 1 1 d . . . . .
H27 H 0.443111 0.659435 0.315365 0.064 Uiso 1 1 calc R . . . .
C28 C 0.15811(10) 0.60227(16) 0.79924(11) 0.0493(5) Uani 1 1 d . . . . .
H28 H 0.123088 0.597981 0.815138 0.059 Uiso 1 1 calc R . . . .
C29 C 0.22976(12) 0.62784(17) 0.18261(13) 0.0592(7) Uani 1 1 d . . . . .
H29 H 0.200143 0.624449 0.154256 0.071 Uiso 1 1 calc R . . . .
C30 C 0.35259(12) 0.61108(18) 0.83256(12) 0.0568(6) Uani 1 1 d . . . . .
H30 H 0.383167 0.608450 0.859567 0.068 Uiso 1 1 calc R . . . .
C31 C 0.25453(9) 0.63148(16) 0.35530(11) 0.0471(5) Uani 1 1 d . . . . .
C32 C 0.59128(9) 0.83928(19) 0.59718(13) 0.0589(6) Uani 1 1 d . . . . .
H32 H 0.623257 0.802861 0.604041 0.071 Uiso 1 1 calc R . . . .
C33 C 0.30193(12) 0.60699(17) 0.85622(11) 0.0540(6) Uani 1 1 d . . . . .
H33 H 0.297973 0.602651 0.899495 0.065 Uiso 1 1 calc R . . . .
C34 C 0.28118(12) 0.63184(18) 0.16089(11) 0.0576(6) Uani 1 1 d . . . . .
H34 H 0.286540 0.630262 0.117774 0.069 Uiso 1 1 calc R . . . .
C35 C 0.37947(12) 0.6436(2) 0.18163(11) 0.0632(7) Uani 1 1 d . . . . .
H35 H 0.385899 0.641834 0.138746 0.076 Uiso 1 1 calc R . . . .
C36 C 0.42201(11) 0.6514(3) 0.22288(12) 0.0688(8) Uani 1 1 d . . . . .
H36 H 0.457480 0.655278 0.208213 0.083 Uiso 1 1 calc R . . . .
O22 O 0.40417(15) 0.4955(3) 0.52237(19) 0.0607(10) Uani 0.651(5) 1 d . U . A 1
H22 H 0.396966 0.464412 0.554328 0.091 Uiso 0.651(5) 1 calc R . . A 1
O24 O 0.35793(19) 0.5057(4) 0.5152(2) 0.0552(16) Uani 0.349(5) 1 d . U . A 2
O3 O 0.4076(3) 0.3807(6) 0.5185(3) 0.077(2) Uani 0.349(5) 1 d . U . A 2
C41 C 0.3948(4) 0.4539(8) 0.5126(4) 0.0463(18) Uani 0.349(5) 1 d . U . A 2
H41 H 0.424813 0.491446 0.500789 0.056 Uiso 0.349(5) 1 calc R . . A 2
N4 N 0.500000 0.8993(4) 0.750000 0.0936(13) Uani 1 2 d S T P B .
C37 C 0.500000 0.9989(7) 0.750000 0.105(2) Uani 1 2 d S T P . .
C39 C 0.4502(3) 0.8497(5) 0.7330(2) 0.174(3) Uani 1 1 d . . . . .
H39A H 0.425130 0.896181 0.713656 0.262 Uiso 1 1 calc GR . . B .
H39B H 0.434255 0.822502 0.770031 0.262 Uiso 1 1 calc GR . . . .
H39C H 0.457577 0.797129 0.704019 0.262 Uiso 1 1 calc GR . . . .
O13 O 0.4651(3) 1.0536(7) 0.7416(4) 0.162(3) Uani 0.5 1 d . . . B -1
O7 O 0.32282(17) 0.2419(3) 0.51246(18) 0.0774(14) Uani 0.590(7) 1 d . U . C 2
H7A H 0.287399 0.217853 0.518931 0.116 Uiso 0.590(7) 1 d R . . C 2
H7B H 0.357399 0.213753 0.513801 0.116 Uiso 0.590(7) 1 d R . . C 2
O15 O 0.2884(2) 0.2104(3) 0.4890(3) 0.085(2) Uani 0.410(7) 1 d . U . C 3
H15A H 0.321191 0.195921 0.501341 0.127 Uiso 0.410(7) 1 d R . . C 3
H15B H 0.278231 0.274861 0.499981 0.127 Uiso 0.410(7) 1 d R . . C 3
O2 O 0.3305(2) 0.3452(4) 0.5138(2) 0.0581(17) Uani 0.427(9) 1 d . U . D 1
H2A H 0.364309 0.358858 0.510546 0.087 Uiso 0.427(9) 1 d R . . D 1
H2B H 0.327229 0.286708 0.498996 0.087 Uiso 0.427(9) 1 d R . . D 1
O17 O 0.3530(5) 0.3929(10) 0.5037(6) 0.068(4) Uani 0.189(9) 1 d . U . E 3
H17A H 0.352405 0.336865 0.485215 0.101 Uiso 0.189(9) 1 d R . . E 3
H17B H 0.386875 0.406595 0.508475 0.101 Uiso 0.189(9) 1 d R . . E 3
Mn2 Mn 0.3505(3) 0.6643(5) 0.5159(2) 0.0293(9) Uani 0.311(16) 1 d . . . A 2
O9 O 0.2728(7) 0.6683(13) 0.5594(4) 0.034(3) Uani 0.34(4) 1 d . . . A 2
N5 N 0.2688(7) 0.6485(13) 0.6204(8) 0.028(2) Uani 0.34(4) 1 d . . . A 2
O19 O 0.2847(7) 0.6652(16) 0.4504(6) 0.041(3) Uani 0.40(4) 1 d . . . A 2
N3A N 0.2937(7) 0.6574(12) 0.3887(7) 0.031(2) Uani 0.40(4) 1 d . . . A 2
O5 O 0.5148(9) 0.501(2) 0.5922(8) 0.138(9) Uani 0.236(13) 1 d . U . F 1
H5A H 0.545804 0.519902 0.579330 0.207 Uiso 0.236(13) 1 d R . . F 1
H5B H 0.491644 0.533472 0.569620 0.207 Uiso 0.236(13) 1 d R . . F 1
O21 O 0.48939(15) 0.5853(3) 0.6808(3) 0.1049(18) Uani 0.842(15) 1 d . U . G 1
H21A H 0.493672 0.627709 0.710205 0.157 Uiso 0.842(15) 1 d R . . G 1
H21B H 0.513422 0.539879 0.685025 0.157 Uiso 0.842(15) 1 d R . . G 1
O11 O 0.49826(15) 0.4264(5) 0.59102(19) 0.0989(18) Uani 0.764(13) 1 d . U . F 2
H11A H 0.479721 0.406953 0.558868 0.148 Uiso 0.764(13) 1 d G . . F 2
H11B H 0.531309 0.413261 0.582483 0.148 Uiso 0.764(13) 1 d G . . F 2
O23 O 0.4888(13) 0.567(2) 0.637(2) 0.157(13) Uani 0.158(15) 1 d . U . G 2
H23A H 0.455700 0.553283 0.626623 0.235 Uiso 0.158(15) 1 d R . . G 2
H23B H 0.491890 0.575623 0.676183 0.235 Uiso 0.158(15) 1 d R . . G 2

loop_
_atom_site_aniso_label
_atom_site_aniso_U_11
_atom_site_aniso_U_22
_atom_site_aniso_U_33
_atom_site_aniso_U_23
_atom_site_aniso_U_13
_atom_site_aniso_U_12
Mn1 0.02806(18) 0.0835(3) 0.03621(19) -0.01481(16) 0.00588(13) -0.02610(15)
Mn3 0.0236(7) 0.0524(10) 0.0308(4) -0.0045(5) 0.0023(4) -0.0113(8)
O1 0.0253(7) 0.0661(9) 0.0510(8) -0.0047(7) 0.0000(6) -0.0102(6)
O4 0.0391(8) 0.0538(9) 0.0569(9) -0.0101(7) 0.0134(7) -0.0189(7)
O6 0.0257(7) 0.0750(10) 0.0477(8) -0.0224(7) 0.0046(6) -0.0250(7)
O8 0.0437(8) 0.0778(10) 0.0302(7) -0.0099(7) 0.0045(6) -0.0183(7)
O10 0.0429(9) 0.0913(12) 0.0546(10) -0.0233(9) 0.0210(8) -0.0303(8)
O12 0.0465(9) 0.0795(11) 0.0358(8) -0.0038(7) 0.0022(7) -0.0349(8)
O14 0.0418(9) 0.0850(12) 0.0682(11) -0.0364(9) 0.0222(8) -0.0326(8)
O16 0.038(2) 0.108(9) 0.0216(14) -0.008(2) 0.0084(13) -0.030(4)
O18 0.0308(19) 0.088(7) 0.0231(14) -0.003(2) 0.0052(12) -0.012(3)
O20 0.0638(15) 0.130(2) 0.0993(19) -0.0212(16) -0.0371(13) 0.0338(14)
N1 0.0225(7) 0.0590(10) 0.0329(8) -0.0100(7) 0.0043(6) -0.0180(7)
N2 0.033(4) 0.065(5) 0.023(2) -0.006(3) 0.006(2) -0.020(3)
N3 0.026(3) 0.050(4) 0.023(2) -0.005(2) 0.0007(17) -0.003(3)
C1 0.0380(10) 0.0320(8) 0.0320(9) -0.0048(7) 0.0088(8) -0.0099(7)
C2 0.0425(10) 0.0275(8) 0.0322(9) -0.0056(6) 0.0067(8) -0.0066(7)
C3 0.0267(9) 0.0542(11) 0.0272(8) -0.0010(7) 0.0037(7) -0.0140(8)
C4 0.0265(8) 0.0534(11) 0.0251(8) 0.0028(7) 0.0014(6) -0.0147(8)
C5 0.0369(10) 0.0455(10) 0.0305(9) -0.0036(7) 0.0072(8) -0.0035(8)
C6 0.0285(9) 0.0560(12) 0.0331(9) -0.0049(8) 0.0103(7) -0.0169(8)
C7 0.0230(8) 0.0608(12) 0.0282(8) -0.0036(8) 0.0034(7) -0.0141(8)
C8 0.0300(9) 0.0584(12) 0.0318(9) 0.0035(8) -0.0020(7) -0.0172(8)
C9 0.0397(10) 0.0318(8) 0.0348(10) -0.0028(7) 0.0020(8) -0.0043(7)
C10 0.0387(10) 0.0357(9) 0.0405(10) -0.0090(7) 0.0051(8) -0.0109(8)
C11 0.0344(10) 0.0607(12) 0.0395(10) 0.0002(9) -0.0028(8) -0.0241(9)
C12 0.0293(9) 0.0547(11) 0.0328(9) 0.0018(8) 0.0034(7) -0.0142(8)
C13 0.0408(11) 0.0516(11) 0.0324(10) -0.0106(8) 0.0100(8) -0.0153(9)
C14 0.0382(10) 0.0306(8) 0.0472(11) -0.0083(7) 0.0009(8) -0.0087(7)
C15 0.0402(11) 0.0408(10) 0.0398(10) -0.0022(8) 0.0112(8) -0.0068(8)
C16 0.0335(10) 0.0537(11) 0.0385(10) -0.0018(8) 0.0032(8) -0.0108(8)
C17 0.0586(13) 0.0350(9) 0.0336(10) -0.0023(7) 0.0055(9) -0.0081(9)
C18 0.0425(12) 0.0373(10) 0.0681(15) -0.0017(9) -0.0101(11) -0.0111(9)
C19 0.0571(13) 0.0480(11) 0.0325(10) 0.0021(8) -0.0010(9) -0.0056(9)
C20 0.0405(11) 0.0506(11) 0.0331(10) -0.0072(8) 0.0085(8) -0.0230(9)
C21 0.0273(9) 0.0678(14) 0.0564(13) 0.0108(11) -0.0094(9) -0.0180(9)
C22 0.0406(11) 0.0557(12) 0.0429(11) -0.0183(9) 0.0116(9) -0.0224(9)
C23 0.0427(11) 0.0515(11) 0.0448(11) -0.0032(9) 0.0023(9) -0.0174(9)
C24 0.0352(11) 0.0543(12) 0.0638(14) 0.0060(10) 0.0031(10) -0.0100(9)
C25 0.0420(12) 0.0458(11) 0.0588(14) -0.0069(9) -0.0025(10) -0.0077(9)
C26 0.0689(16) 0.0506(12) 0.0342(10) -0.0034(8) 0.0172(10) -0.0113(10)
C27 0.0359(11) 0.0880(17) 0.0360(11) -0.0002(11) 0.0072(9) 0.0003(11)
C28 0.0501(13) 0.0541(12) 0.0449(12) -0.0056(9) 0.0220(10) -0.0085(10)
C29 0.0639(16) 0.0489(12) 0.0633(15) 0.0110(11) -0.0282(13) -0.0172(11)
C30 0.0629(15) 0.0530(13) 0.0536(14) 0.0013(10) -0.0168(12) -0.0092(11)
C31 0.0399(11) 0.0501(11) 0.0518(12) -0.0227(9) 0.0120(10) -0.0207(9)
C32 0.0317(11) 0.0660(14) 0.0785(17) 0.0146(12) -0.0078(11) -0.0086(10)
C33 0.0733(17) 0.0499(12) 0.0385(11) 0.0016(9) -0.0057(11) -0.0115(11)
C34 0.0751(18) 0.0582(13) 0.0387(12) 0.0099(10) -0.0150(11) -0.0160(12)
C35 0.0655(16) 0.0942(19) 0.0302(11) -0.0002(11) 0.0114(11) -0.0034(14)
C36 0.0477(14) 0.122(2) 0.0376(12) -0.0006(13) 0.0159(10) 0.0008(15)
O22 0.051(2) 0.078(3) 0.053(2) 0.0041(19) 0.0028(14) 0.0158(19)
O24 0.046(3) 0.064(3) 0.056(3) -0.002(2) -0.004(2) -0.018(2)
O3 0.066(4) 0.094(5) 0.071(4) -0.009(3) 0.017(3) -0.006(3)
C41 0.052(4) 0.055(5) 0.032(3) -0.010(3) -0.003(3) -0.001(4)
N4 0.101(3) 0.101(3) 0.081(3) 0.000 0.039(2) 0.000
C37 0.076(4) 0.169(7) 0.072(3) 0.000 0.018(3) 0.000
C39 0.184(6) 0.233(7) 0.110(4) -0.038(4) 0.064(4) -0.125(5)
O13 0.131(6) 0.222(9) 0.135(6) 0.021(6) 0.011(5) 0.053(6)
O7 0.058(2) 0.077(2) 0.097(3) -0.0241(19) -0.0064(18) 0.0311(19)
O15 0.066(4) 0.042(2) 0.147(5) -0.011(3) -0.008(3) 0.003(2)
O2 0.037(2) 0.070(3) 0.066(3) -0.010(2) -0.0055(18) -0.002(2)
O17 0.046(6) 0.064(6) 0.092(7) -0.013(5) -0.009(5) -0.001(5)
Mn2 0.0197(14) 0.0353(14) 0.0329(8) -0.0042(8) 0.0011(9) -0.0075(10)
O9 0.030(4) 0.047(6) 0.026(2) -0.001(2) 0.002(2) -0.016(3)
N5 0.021(4) 0.039(5) 0.024(4) 0.000(3) -0.005(3) -0.008(3)
O19 0.033(4) 0.062(6) 0.029(3) -0.006(3) 0.010(2) -0.015(4)
N3A 0.026(5) 0.037(5) 0.031(4) -0.002(3) 0.007(3) -0.005(3)
O5 0.087(10) 0.186(18) 0.139(11) -0.035(11) -0.029(8) 0.065(11)
O21 0.087(2) 0.116(3) 0.112(4) 0.007(2) -0.002(2) -0.0025(19)
O11 0.067(2) 0.152(5) 0.078(2) 0.004(2) 0.0097(16) -0.018(2)
O23 0.157(17) 0.156(17) 0.15(2) 0.007(15) -0.041(15) 0.011(14)

loop_
_atom_type_symbol
_atom_type_description
_atom_type_scat_dispersion_real
_atom_type_scat_dispersion_imag
_atom_type_scat_source
C C 0.0181 0.0091 'International Tables Vol C Tables 4.2.6.8 and 6.1.1.4'
H H 0.0000 0.0000 'International Tables Vol C Tables 4.2.6.8 and 6.1.1.4'
Mn Mn -0.5299 2.8052 'International Tables Vol C Tables 4.2.6.8 and 6.1.1.4'
N N 0.0311 0.0180 'International Tables Vol C Tables 4.2.6.8 and 6.1.1.4'
O O 0.0492 0.0322 'International Tables Vol C Tables 4.2.6.8 and 6.1.1.4'

loop_
_geom_angle_atom_site_label_1
_geom_angle_atom_site_label_2
_geom_angle_atom_site_label_3
_geom_angle
_geom_angle_site_symmetry_1
_geom_angle_site_symmetry_3
_geom_angle_publ_flag
O1 Mn1 O12 92.36(5) 7_566 . ?
O1 Mn1 O14 76.21(5) 7_566 . ?
O6 Mn1 O1 71.46(6) 7_566 7_566 ?
O6 Mn1 O12 81.48(6) 7_566 . ?
O6 Mn1 O14 77.85(6) 7_566 . ?
O6 Mn1 O16 129.0(6) 7_566 . ?
O6 Mn1 O18 129.0(6) 7_566 . ?
O6 Mn1 O20 143.08(8) 7_566 . ?
O6 Mn1 O19 111.7(8) 7_566 . ?
O12 Mn1 O14 158.67(7) . . ?
O16 Mn1 O1 145.3(5) . 7_566 ?
O16 Mn1 O12 67.80(14) . . ?
O16 Mn1 O14 130.64(12) . . ?
O18 Mn1 O1 131.5(3) . 7_566 ?
O18 Mn1 O12 130.10(13) . . ?
O18 Mn1 O14 68.8(2) . . ?
O18 Mn1 O16 62.39(19) . . ?
O20 Mn1 O1 73.16(8) . 7_566 ?
O20 Mn1 O12 89.79(9) . . ?
O20 Mn1 O14 103.64(9) . . ?
O20 Mn1 O16 78.4(7) . . ?
O20 Mn1 O18 83.4(6) . . ?
O9 Mn1 O12 65.5(2) . . ?
O9 Mn1 O14 128.2(2) . . ?
O9 Mn1 O20 95.0(6) . . ?
O9 Mn1 O19 67.4(4) . . ?
O19 Mn1 O12 132.5(2) . . ?
O19 Mn1 O14 61.8(4) . . ?
O19 Mn1 O20 100.7(7) . . ?
O4 Mn3 O6 71.57(10) . . ?
O4 Mn3 O8 83.81(7) . . ?
O4 Mn3 O10 78.95(10) . . ?
O4 Mn3 O22 87.0(2) . . ?
O6 Mn3 O8 84.52(15) . . ?
O6 Mn3 O10 93.01(12) . . ?
O10 Mn3 O8 162.46(14) . . ?
O16 Mn3 O4 140.0(2) . . ?
O16 Mn3 O6 90.8(7) . . ?
O16 Mn3 O8 131.2(3) . . ?
O16 Mn3 O10 66.1(2) . . ?
O16 Mn3 O22 111.1(7) . . ?
O18 Mn3 O4 146.9(4) . . ?
O18 Mn3 O6 90.1(7) . . ?
O18 Mn3 O8 66.73(14) . . ?
O18 Mn3 O10 130.74(15) . . ?
O18 Mn3 O16 64.7(2) . . ?
O18 Mn3 O22 104.6(6) . . ?
O22 Mn3 O6 157.21(16) . . ?
O22 Mn3 O8 85.48(16) . . ?
O22 Mn3 O10 90.4(2) . . ?
C7 O1 Mn1 115.69(14) . 7_566 ?
C6 O4 Mn3 118.4(2) . . ?
C6 O4 Mn2 107.7(2) . . ?
Mn1 O6 Mn3 130.05(11) 7_566 . ?
N1 O6 Mn1 116.51(13) . 7_566 ?
N1 O6 Mn3 111.96(16) . . ?
N1 O6 Mn2 121.5(3) . . ?
C13 O8 Mn3 117.52(15) . . ?
C13 O8 Mn2 109.6(2) . . ?
C22 O10 Mn3 115.66(18) . . ?
C20 O12 Mn1 114.69(13) . . ?
C31 O14 Mn1 114.39(17) . . ?
Mn3 O16 Mn1 115.32(19) . . ?
N2 O16 Mn1 122.0(4) . . ?
N2 O16 Mn3 122.4(5) . . ?
Mn3 O18 Mn1 117.5(2) . . ?
N3 O18 Mn1 121.8(4) . . ?
N3 O18 Mn3 120.5(4) . . ?
Mn1 O20 H20A 116.8 . . ?
Mn1 O20 H20B 132.8 . . ?
H20A O20 H20B 104.4 . . ?
O6 N1 C6 116.62(17) . . ?
O6 N1 C7 116.97(16) . . ?
C7 N1 C6 126.27(15) . . ?
O16 N2 C20 112.9(7) . . ?
C22 N2 O16 116.1(7) . . ?
C22 N2 C20 130.6(7) . . ?
O18 N3 C31 116.6(6) . . ?
C13 N3 O18 119.6(6) . . ?
C13 N3 C31 123.3(7) . . ?
C2 C1 C20 119.41(17) . . ?
C15 C1 C2 120.48(18) . . ?
C15 C1 C20 120.10(19) . . ?
C1 C2 C17 119.32(18) . . ?
C10 C2 C1 121.52(17) . . ?
C10 C2 C17 119.16(19) . . ?
C4 C3 C7 119.06(18) . . ?
C16 C3 C4 120.62(17) . . ?
C16 C3 C7 120.26(19) . . ?
C3 C4 C8 119.47(19) . . ?
C3 C4 C12 121.15(16) . . ?
C12 C4 C8 119.36(19) . . ?
C9 C5 C13 119.64(18) . . ?
C27 C5 C9 120.32(19) . . ?
C27 C5 C13 120.04(19) . . ?
O4 C6 N1 119.76(17) . . ?
O4 C6 C12 123.7(2) . . ?
N1 C6 C12 116.51(18) . . ?
O1 C7 N1 119.06(16) . . ?
O1 C7 C3 123.6(2) . . ?
N1 C7 C3 117.31(17) . . ?
C11 C8 C4 118.5(2) . . ?
C21 C8 C4 118.5(2) . . ?
C21 C8 C11 122.99(18) . . ?
C5 C9 C14 121.08(18) . . ?
C5 C9 C19 119.22(19) . . ?
C14 C9 C19 119.70(19) . . ?
C2 C10 C22 119.49(19) . . ?
C25 C10 C2 120.2(2) . . ?
C25 C10 C22 120.3(2) . . ?
C8 C11 H11 119.5 . . ?
C23 C11 C8 120.91(18) . . ?
C23 C11 H11 119.5 . . ?
C4 C12 C6 119.64(19) . . ?
C24 C12 C4 120.69(18) . . ?
C24 C12 C6 119.6(2) . . ?
O8 C13 N3 115.5(5) . . ?
O8 C13 C5 124.66(19) . . ?
O8 C13 N3A 124.1(6) . . ?
N3 C13 C5 119.3(4) . . ?
C5 C13 N3A 110.6(7) . . ?
C9 C14 C31 119.71(19) . . ?
C18 C14 C9 120.2(2) . . ?
C18 C14 C31 120.1(2) . . ?
C1 C15 H15 119.9 . . ?
C1 C15 C28 120.2(2) . . ?
C28 C15 H15 119.9 . . ?
C3 C16 H16 119.9 . . ?
C3 C16 C23 120.1(2) . . ?
C23 C16 H16 119.9 . . ?
C26 C17 C2 118.4(2) . . ?
C33 C17 C2 118.8(2) . . ?
C33 C17 C26 122.7(2) . . ?
C14 C18 H18 120.1 . . ?
C14 C18 C29 119.9(2) . . ?
C29 C18 H18 120.1 . . ?
C34 C19 C9 118.6(2) . . ?
C35 C19 C9 119.0(2) . . ?
C35 C19 C34 122.5(2) . . ?
O12 C20 N2 122.0(5) . . ?
O12 C20 C1 124.94(18) . . ?
O12 C20 N5 113.0(8) . . ?
N2 C20 C1 112.8(5) . . ?
N5 C20 C1 121.1(8) . . ?
C8 C21 H21 119.5 . . ?
C32 C21 C8 120.97(19) . . ?
C32 C21 H21 119.5 . . ?
O10 C22 N2 119.6(4) . . ?
O10 C22 C10 124.5(2) . . ?
O10 C22 N5 119.1(7) . . ?
N2 C22 C10 115.5(4) . . ?
C10 C22 N5 115.9(7) . . ?
C11 C23 C16 120.4(2) . . ?
C11 C23 H23 119.8 . . ?
C16 C23 H23 119.8 . . ?
C12 C24 H24 120.0 . . ?
C12 C24 C32 119.9(2) . . ?
C32 C24 H24 120.0 . . ?
C10 C25 H25 119.8 . . ?
C10 C25 C30 120.4(2) . . ?
C30 C25 H25 119.8 . . ?
C17 C26 H26 119.5 . . ?
C28 C26 C17 121.1(2) . . ?
C28 C26 H26 119.5 . . ?
C5 C27 H27 120.0 . . ?
C5 C27 C36 120.0(2) . . ?
C36 C27 H27 120.0 . . ?
C15 C28 H28 119.7 . . ?
C26 C28 C15 120.5(2) . . ?
C26 C28 H28 119.7 . . ?
C18 C29 H29 119.6 . . ?
C34 C29 C18 120.8(2) . . ?
C34 C29 H29 119.6 . . ?
C25 C30 H30 119.8 . . ?
C33 C30 C25 120.4(2) . . ?
C33 C30 H30 119.8 . . ?
O14 C31 N3 118.3(4) . . ?
O14 C31 C14 125.6(2) . . ?
O14 C31 N3A 118.4(6) . . ?
C14 C31 N3 115.8(4) . . ?
N3A C31 C14 115.1(6) . . ?
C21 C32 C24 120.5(2) . . ?
C21 C32 H32 119.7 . . ?
C24 C32 H32 119.7 . . ?
C17 C33 H33 119.5 . . ?
C30 C33 C17 120.9(2) . . ?
C30 C33 H33 119.5 . . ?
C19 C34 H34 119.6 . . ?
C29 C34 C19 120.9(2) . . ?
C29 C34 H34 119.6 . . ?
C19 C35 H35 119.6 . . ?
C36 C35 C19 120.9(2) . . ?
C36 C35 H35 119.6 . . ?
C27 C36 H36 119.7 . . ?
C35 C36 C27 120.6(2) . . ?
C35 C36 H36 119.7 . . ?
Mn3 O22 H22 109.5 . . ?
C41 O24 Mn2 132.5(7) . . ?
O24 C41 H41 108.1 . . ?
O3 C41 O24 143.9(12) . . ?
O3 C41 H41 108.1 . . ?
C37 N4 C39 117.9(4) . 2_656 ?
C37 N4 C39 117.9(4) . . ?
C39 N4 C39 124.2(8) . 2_656 ?
O13 C37 N4 130.4(7) . . ?
N4 C39 H39A 109.5 . . ?
N4 C39 H39B 109.5 . . ?
N4 C39 H39C 109.5 . . ?
H39A C39 H39B 109.5 . . ?
H39A C39 H39C 109.5 . . ?
H39B C39 H39C 109.5 . . ?
H7A O7 H7B 134.4 . . ?
H15A O15 H15B 112.8 . . ?
H2A O2 H2B 104.5 . . ?
H17A O17 H17B 104.5 . . ?
O6 Mn2 O4 73.36(12) . . ?
O6 Mn2 O8 94.1(2) . . ?
O6 Mn2 O24 171.4(5) . . ?
O6 Mn2 O9 91.0(6) . . ?
O6 Mn2 O19 93.5(8) . . ?
O8 Mn2 O4 80.26(16) . . ?
O24 Mn2 O4 98.1(4) . . ?
O24 Mn2 O8 83.4(2) . . ?
O9 Mn2 O4 137.7(3) . . ?
O9 Mn2 O8 141.1(5) . . ?
O9 Mn2 O24 96.0(5) . . ?
O19 Mn2 O4 150.1(3) . . ?
O19 Mn2 O8 73.9(3) . . ?
O19 Mn2 O24 93.7(6) . . ?
O19 Mn2 O9 67.3(5) . . ?
Mn1 O9 Mn2 107.5(4) . . ?
N5 O9 Mn1 118.6(8) . . ?
N5 O9 Mn2 120.5(10) . . ?
C20 N5 C22 117.7(13) . . ?
C20 N5 O9 121.2(12) . . ?
O9 N5 C22 119.2(12) . . ?
Mn2 O19 Mn1 107.3(8) . . ?
N3A O19 Mn1 125.0(6) . . ?
N3A O19 Mn2 120.4(6) . . ?
C31 N3A C13 128.1(10) . . ?
C31 N3A O19 116.2(9) . . ?
O19 N3A C13 111.9(8) . . ?
H5A O5 H5B 104.5 . . ?
H21A O21 H21B 109.5 . . ?
H11A O11 H11B 104.5 . . ?
H23A O23 H23B 109.5 . . ?

loop_
_geom_bond_atom_site_label_1
_geom_bond_atom_site_label_2
_geom_bond_distance
_geom_bond_site_symmetry_2
_geom_bond_publ_flag
Mn1 O1 2.2831(14) 7_566 ?
Mn1 O6 2.1508(17) 7_566 ?
Mn1 O12 2.4597(15) . ?
Mn1 O14 2.525(2) . ?
Mn1 O16 2.243(8) . ?
Mn1 O18 2.192(5) . ?
Mn1 O20 2.164(3) . ?
Mn1 O9 2.112(9) . ?
Mn1 O19 2.156(6) . ?
Mn3 O4 2.184(2) . ?
Mn3 O6 2.265(6) . ?
Mn3 O8 2.418(2) . ?
Mn3 O10 2.417(3) . ?
Mn3 O16 2.147(7) . ?
Mn3 O18 2.146(8) . ?
Mn3 O22 2.189(8) . ?
O1 C7 1.234(3) . ?
O4 C6 1.230(3) . ?
O4 Mn2 2.400(7) . ?
O6 N1 1.3614(19) . ?
O6 Mn2 1.906(7) . ?
O8 C13 1.230(3) . ?
O8 Mn2 2.376(3) . ?
O10 C22 1.230(3) . ?
O12 C20 1.227(3) . ?
O14 C31 1.222(3) . ?
O16 N2 1.364(10) . ?
O18 N3 1.359(9) . ?
O20 H20A 0.8605 . ?
O20 H20B 0.8612 . ?
N1 C6 1.377(3) . ?
N1 C7 1.371(3) . ?
N2 C20 1.438(12) . ?
N2 C22 1.284(13) . ?
N3 C13 1.317(9) . ?
N3 C31 1.487(11) . ?
C1 C2 1.411(3) . ?
C1 C15 1.376(3) . ?
C1 C20 1.464(3) . ?
C2 C10 1.411(3) . ?
C2 C17 1.422(3) . ?
C3 C4 1.406(3) . ?
C3 C7 1.467(2) . ?
C3 C16 1.374(3) . ?
C4 C8 1.420(2) . ?
C4 C12 1.411(3) . ?
C5 C9 1.411(3) . ?
C5 C13 1.463(3) . ?
C5 C27 1.369(3) . ?
C6 C12 1.467(3) . ?
C8 C11 1.415(3) . ?
C8 C21 1.412(3) . ?
C9 C14 1.411(3) . ?
C9 C19 1.416(3) . ?
C10 C22 1.464(3) . ?
C10 C25 1.381(3) . ?
C11 H11 0.9400 . ?
C11 C23 1.368(3) . ?
C12 C24 1.374(3) . ?
C13 N3A 1.504(17) . ?
C14 C18 1.376(3) . ?
C14 C31 1.462(3) . ?
C15 H15 0.9400 . ?
C15 C28 1.401(3) . ?
C16 H16 0.9400 . ?
C16 C23 1.407(3) . ?
C17 C26 1.414(3) . ?
C17 C33 1.412(3) . ?
C18 H18 0.9400 . ?
C18 C29 1.402(4) . ?
C19 C34 1.406(3) . ?
C19 C35 1.400(4) . ?
C20 N5 1.316(18) . ?
C21 H21 0.9400 . ?
C21 C32 1.368(4) . ?
C22 N5 1.572(18) . ?
C23 H23 0.9400 . ?
C24 H24 0.9400 . ?
C24 C32 1.406(3) . ?
C25 H25 0.9400 . ?
C25 C30 1.401(4) . ?
C26 H26 0.9400 . ?
C26 C28 1.365(4) . ?
C27 H27 0.9400 . ?
C27 C36 1.405(3) . ?
C28 H28 0.9400 . ?
C29 H29 0.9400 . ?
C29 C34 1.365(4) . ?
C30 H30 0.9400 . ?
C30 C33 1.364(4) . ?
C31 N3A 1.240(18) . ?
C32 H32 0.9400 . ?
C33 H33 0.9400 . ?
C34 H34 0.9400 . ?
C35 H35 0.9400 . ?
C35 C36 1.360(4) . ?
C36 H36 0.9400 . ?
O22 H22 0.8300 . ?
O24 C41 1.153(12) . ?
O24 Mn2 2.166(9) . ?
O3 C41 1.052(12) . ?
C41 H41 0.9400 . ?
N4 C37 1.355(9) . ?
N4 C39 1.440(5) 2_656 ?
N4 C39 1.440(5) . ?
C37 O13 1.150(9) . ?
C39 H39A 0.9700 . ?
C39 H39B 0.9700 . ?
C39 H39C 0.9700 . ?
O7 H7A 0.9470 . ?
O7 H7B 0.9349 . ?
O15 H15A 0.8663 . ?
O15 H15B 0.9445 . ?
O2 H2A 0.8596 . ?
O2 H2B 0.8604 . ?
O17 H17A 0.8603 . ?
O17 H17B 0.8594 . ?
Mn2 O9 2.157(15) . ?
Mn2 O19 2.12(2) . ?
O9 N5 1.346(19) . ?
O19 N3A 1.356(14) . ?
O5 H5A 0.8602 . ?
O5 H5B 0.8597 . ?
O21 H21A 0.8600 . ?
O21 H21B 0.8600 . ?
O11 H11A 0.8602 . ?
O11 H11B 0.8599 . ?
O23 H23A 0.8603 . ?
O23 H23B 0.8600 . ?
